data_4033411
loop_
_publ_author_name
'Sieber, Joshua D.'
'Rodriguez, Sonia'
'Frutos, Rogelio'
'Buono, Frederic'
'Zhang, Yongda'
'Li, Ning'
'Qu, Bo'
'Premasiri, Ajith'
'Li, Zhibin'
'Han, Zhengxu S.'
'Xu, Yibo'
'Byrne, Denis'
'Haddad, Nizar'
'Lorenz, Jon'
'Grinberg, Nelu'
'Kurouski, Dmitry'
'Lee, Heewon'
'Narayanan, Bikshandarkoil'
'Nummy, Laurence'
'Mulder, Jason'
'Brown, Jack D.'
'Granger, Alice'
'Gao, Joe'
'Krawiec, Mariusz'
'Williams, Zeena'
'Pennino, Scott'
'Song, Jinhua J.'
'Hossain, Azad'
'Yee, Nathan K.'
'Busacca, Carl'
'Roschangar, Frank'
'Xin, Yanchao'
'Mao, Zhantong'
'Zhang, Xinzhu'
'Hong, Yaping'
'Senanayake, Chris H.'

_publ_section_title
;
 Development of a Scalable, Chromatography-Free Synthesis of t-Bu-SMS-Phos
 and Application to the Synthesis of an Important Chiral
 CF<sub>3</sub>-Alcohol Derivative with High Enantioselectivity Using
 Rh-Catalyzed Asymmetric Hydrogenation.
;
_journal_issue 3
_journal_name_full 'The Journal of organic chemistry'
_journal_page_first 1448
_journal_page_last 1461
_journal_paper_doi 10.1021/acs.joc.7b03022
_journal_volume 83
_journal_year 2018
_chemical_absolute_configuration ad
_chemical_formula_moiety 'C34 H42 O2 P2, 2(B F4)'
_chemical_formula_sum 'C34 H42 B2 F8 O2 P2'
_chemical_formula_weight 718.23
_space_group_crystal_system orthorhombic
_space_group_IT_number 19
_space_group_name_Hall 'P 2ac 2ab'
_space_group_name_H-M_alt 'P 21 21 21'
_symmetry_space_group_name_Hall 'P 2ac 2ab'
_symmetry_space_group_name_H-M 'P 21 21 21'
_atom_sites_solution_hydrogens mixed
_atom_sites_solution_primary direct
_audit_creation_date 2017-11-08
_audit_creation_method
;
Olex2 1.2
(compiled 2017.08.10 svn.r3458 for OlexSys, GUI svn.r5381)
;
_cell_angle_alpha 90
_cell_angle_beta 90
_cell_angle_gamma 90
_cell_formula_units_Z 4
_cell_length_a 11.2487(9)
_cell_length_b 16.8165(14)
_cell_length_c 19.3106(16)
_cell_measurement_reflns_used 9012
_cell_measurement_temperature 100.0
_cell_measurement_theta_max 64.43
_cell_measurement_theta_min 3.49
_cell_volume 3652.9(5)
_computing_molecular_graphics 'Olex2 (Dolomanov et al., 2009)'
_computing_publication_material 'Olex2 (Dolomanov et al., 2009)'
_computing_structure_refinement 'XL (Sheldrick, 2008)'
_computing_structure_solution 'XS (Sheldrick, 2008)'
_diffrn_ambient_temperature 100.0
_diffrn_measured_fraction_theta_full 0.973
_diffrn_measured_fraction_theta_max 0.973
_diffrn_measurement_device_type 'Bruker APEX-II CCD'
_diffrn_measurement_method '\f and \w scans'
_diffrn_radiation_type CuK\a
_diffrn_radiation_wavelength 1.54178
_diffrn_reflns_av_R_equivalents 0.1161
_diffrn_reflns_av_unetI/netI 0.1006
_diffrn_reflns_Laue_measured_fraction_full 0.973
_diffrn_reflns_Laue_measured_fraction_max 0.973
_diffrn_reflns_limit_h_max 12
_diffrn_reflns_limit_h_min -11
_diffrn_reflns_limit_k_max 19
_diffrn_reflns_limit_k_min -18
_diffrn_reflns_limit_l_max 22
_diffrn_reflns_limit_l_min -18
_diffrn_reflns_number 25447
_diffrn_reflns_point_group_measured_fraction_full 0.970
_diffrn_reflns_point_group_measured_fraction_max 0.970
_diffrn_reflns_theta_full 64.816
_diffrn_reflns_theta_max 64.816
_diffrn_reflns_theta_min 3.485
_diffrn_standards_number 0
_exptl_absorpt_coefficient_mu 1.699
_exptl_absorpt_correction_T_max 0.7524
_exptl_absorpt_correction_T_min 0.5755
_exptl_absorpt_correction_type multi-scan
_exptl_absorpt_process_details 'SADABS-2016/2 (Bruker,2016/2)'
_exptl_crystal_colour colourless
_exptl_crystal_colour_primary colourless
_exptl_crystal_density_diffrn 1.306
_exptl_crystal_description prism
_exptl_crystal_F_000 1496
_exptl_crystal_size_max 0.08
_exptl_crystal_size_mid 0.06
_exptl_crystal_size_min 0.05
_refine_diff_density_max 0.881
_refine_diff_density_min -0.421
_refine_diff_density_rms 0.078
_refine_ls_abs_structure_details
;
 Flack x determined using 1705 quotients [(I+)-(I-)]/[(I+)+(I-)]
 (Parsons, Flack and Wagner, Acta Cryst. B69 (2013) 249-259).
;
_refine_ls_abs_structure_Flack 0.01(3)
_refine_ls_extinction_method none
_refine_ls_goodness_of_fit_ref 1.027
_refine_ls_hydrogen_treatment mixed
_refine_ls_matrix_type full
_refine_ls_number_parameters 462
_refine_ls_number_reflns 5998
_refine_ls_number_restraints 21
_refine_ls_restrained_S_all 1.052
_refine_ls_R_factor_all 0.0927
_refine_ls_R_factor_gt 0.0754
_refine_ls_shift/su_max 0.000
_refine_ls_shift/su_mean 0.000
_refine_ls_structure_factor_coef Fsqd
_refine_ls_weighting_details 'w=1/[\s^2^(Fo^2^)+(0.1393P)^2^] where P=(Fo^2^+2Fc^2^)/3'
_refine_ls_weighting_scheme calc
_refine_ls_wR_factor_gt 0.1980
_refine_ls_wR_factor_ref 0.2105
_reflns_Friedel_coverage 0.775
_reflns_Friedel_fraction_full 0.966
_reflns_Friedel_fraction_max 0.966
_reflns_number_gt 4827
_reflns_number_total 5998
_reflns_threshold_expression 'I > 2\s(I)'
_cod_data_source_file jo7b03022_si_002.cif
_cod_data_source_block scx17_051
_cod_depositor_comments 'Adding full bibliography for 4033411.cif.'
_cod_database_code 4033411
_shelx_shelxl_version_number 2014/7
_shelx_space_group_comment
;
The symmetry employed for this shelxl refinement is uniquely defined
by the following loop, which should always be used as a source of
symmetry information in preference to the above space-group names.
They are only intended as comments.
;
_shelx_estimated_absorpt_t_max 0.920
_shelx_estimated_absorpt_t_min 0.876
_olex2_refinement_description
;
1. Fixed Uiso
 At 1.2 times of:
  All C(H) groups
 At 1.5 times of:
  All C(H,H,H) groups
2. Restrained distances
 F2A-F2C = F2B-F2D = F2B'-F2D'
 2.25 with sigma of 0.04
 B2-F2A \\sim B2-F2B \\sim B2-F2B' \\sim B2-F2C \\sim B2-F2D \\sim B2-F2D'
 with sigma of 0.02
3. Rigid bond restraints
 F1A, F1B, F1C, F1D, F2A, F2B, F2B', F2C, F2D, F2D'
 with sigma for 1-2 distances of 0.01 and sigma for 1-3 distances of 0.01
4. Uiso/Uaniso restraints and constraints
F2A \\sim F2B \\sim F2B' \\sim F2C \\sim F2D \\sim F2D': within 2A with sigma
of 0.04 and sigma for terminal atoms of 0.08
5. Others
 Sof(F2B')=Sof(F2D')=1-FVAR(1)
 Sof(F2B)=Sof(F2D)=FVAR(1)
6.a Aromatic/amide H refined with riding coordinates:
 C12(H12), C13(H13), C14(H14), C15(H15), C16(H16), C18(H18), C19(H19),
 C20(H20), C21(H21), C32(H32), C33(H33), C34(H34), C35(H35), C36(H36), C38(H38),
  C39(H39), C40(H40), C41(H41)
6.b Idealised Me refined as rotating group:
 C25(H25A,H25B,H25C), C26(H26A,H26B,H26C), C27(H27A,H27B,H27C), C45(H45A,H45B,
 H45C), C46(H46A,H46B,H46C), C47(H47A,H47B,H47C)
;
_olex2_date_sample_completion 2017-06-20
_olex2_date_sample_data_collection 2017-06-19
_olex2_date_sample_submission 2017-06-12
_olex2_exptl_crystal_mounting_method MicroMount
_olex2_submission_original_sample_id SCX17_051
_olex2_submission_special_instructions 'No special instructions were received'

loop_
_space_group_symop_operation_xyz
'x, y, z'
'-x+1/2, -y, z+1/2'
'x+1/2, -y+1/2, -z'
'-x, y+1/2, -z+1/2'

loop_
_atom_site_label
_atom_site_type_symbol
_atom_site_fract_x
_atom_site_fract_y
_atom_site_fract_z
_atom_site_U_iso_or_equiv
_atom_site_adp_type
_atom_site_occupancy
_atom_site_site_symmetry_order
_atom_site_calc_flag
_atom_site_refinement_flags_posn
_atom_site_refinement_flags_adp
_atom_site_refinement_flags_occupancy
_atom_site_disorder_assembly
_atom_site_disorder_group
P1 P 0.80536(14) 0.71962(11) 0.18405(9) 0.0292(4) Uani 1 1 d . . . . .
H1 H 0.905(7) 0.758(5) 0.195(4) 0.03(2) Uiso 1 1 d . . . . .
P2 P 0.89922(15) 0.51398(12) 0.30869(10) 0.0340(5) Uani 1 1 d . . . . .
H2 H 0.906(5) 0.475(4) 0.260(3) 0.007(14) Uiso 1 1 d . . . . .
O23 O 0.5733(4) 0.6791(3) 0.2172(3) 0.0381(13) Uani 1 1 d . . . . .
O43 O 0.7988(5) 0.5929(4) 0.4251(3) 0.0431(13) Uani 1 1 d . . . . .
C1 C 0.8214(6) 0.6166(5) 0.2117(4) 0.0323(17) Uani 1 1 d . . . . .
H1A H 0.852(7) 0.579(5) 0.173(4) 0.04(2) Uiso 1 1 d . . . . .
H1B H 0.737(6) 0.597(4) 0.227(4) 0.021(17) Uiso 1 1 d . . . . .
C2 C 0.9051(7) 0.6132(5) 0.2739(4) 0.0339(17) Uani 1 1 d . . . . .
H2A H 0.980(7) 0.629(4) 0.263(3) 0.015(16) Uiso 1 1 d . . . . .
H2B H 0.885(6) 0.649(5) 0.309(4) 0.022(17) Uiso 1 1 d . . . . .
C11 C 0.7509(6) 0.7250(4) 0.0969(3) 0.0278(14) Uani 1 1 d . . . . .
C12 C 0.6667(6) 0.7821(5) 0.0792(4) 0.0346(17) Uani 1 1 d . . . . .
H12 H 0.6370 0.8170 0.1138 0.041 Uiso 1 1 calc R . . . .
C13 C 0.6261(6) 0.7887(5) 0.0126(4) 0.0338(17) Uani 1 1 d . . . . .
H13 H 0.5690 0.8281 0.0009 0.041 Uiso 1 1 calc R . . . .
C14 C 0.6696(7) 0.7370(5) -0.0379(4) 0.0366(18) Uani 1 1 d . . . . .
H14 H 0.6417 0.7407 -0.0842 0.044 Uiso 1 1 calc R . . . .
C15 C 0.7533(7) 0.6802(5) -0.0202(4) 0.0382(18) Uani 1 1 d . . . . .
H15 H 0.7835 0.6455 -0.0548 0.046 Uiso 1 1 calc R . . . .
C16 C 0.7934(6) 0.6735(5) 0.0466(4) 0.0338(16) Uani 1 1 d . . . . .
H16 H 0.8499 0.6338 0.0584 0.041 Uiso 1 1 calc R . . . .
C17 C 0.7152(6) 0.7742(5) 0.2421(3) 0.0339(16) Uani 1 1 d . . . . .
C18 C 0.7570(7) 0.8417(5) 0.2760(4) 0.0413(19) Uani 1 1 d . . . . .
H18 H 0.8363 0.8593 0.2687 0.050 Uiso 1 1 calc R . . . .
C19 C 0.6828(8) 0.8832(5) 0.3204(5) 0.049(2) Uani 1 1 d . . . . .
H19 H 0.7105 0.9295 0.3435 0.058 Uiso 1 1 calc R . . . .
C20 C 0.5675(8) 0.8564(6) 0.3308(4) 0.047(2) Uani 1 1 d . . . . .
H20 H 0.5168 0.8849 0.3613 0.056 Uiso 1 1 calc R . . . .
C21 C 0.5240(7) 0.7884(5) 0.2975(4) 0.0398(18) Uani 1 1 d . . . . .
H21 H 0.4448 0.7710 0.3055 0.048 Uiso 1 1 calc R . . . .
C22 C 0.5976(7) 0.7467(5) 0.2526(4) 0.0346(16) Uani 1 1 d . . . . .
C24 C 0.4542(6) 0.6454(5) 0.2014(4) 0.0392(18) Uani 1 1 d . . . . .
C25 C 0.3977(8) 0.6107(6) 0.2656(5) 0.051(2) Uani 1 1 d . . . . .
H25A H 0.4542 0.5749 0.2884 0.077 Uiso 1 1 calc GR . . . .
H25B H 0.3262 0.5809 0.2527 0.077 Uiso 1 1 calc GR . . . .
H25C H 0.3760 0.6537 0.2974 0.077 Uiso 1 1 calc GR . . . .
C26 C 0.3781(7) 0.7083(6) 0.1664(5) 0.046(2) Uani 1 1 d . . . . .
H26A H 0.3629 0.7519 0.1990 0.070 Uiso 1 1 calc GR . . . .
H26B H 0.3024 0.6847 0.1520 0.070 Uiso 1 1 calc GR . . . .
H26C H 0.4199 0.7290 0.1257 0.070 Uiso 1 1 calc GR . . . .
C27 C 0.4881(8) 0.5812(6) 0.1506(5) 0.053(2) Uani 1 1 d . . . . .
H27A H 0.5319 0.6048 0.1119 0.079 Uiso 1 1 calc GR . . . .
H27B H 0.4161 0.5552 0.1331 0.079 Uiso 1 1 calc GR . . . .
H27C H 0.5383 0.5417 0.1739 0.079 Uiso 1 1 calc GR . . . .
C31 C 1.0177(7) 0.4987(6) 0.3689(4) 0.043(2) Uani 1 1 d . . . . .
C32 C 1.1079(8) 0.5532(7) 0.3740(6) 0.063(3) Uani 1 1 d . . . . .
H32 H 1.1093 0.5991 0.3453 0.075 Uiso 1 1 calc R . . . .
C33 C 1.1984(10) 0.5395(8) 0.4230(6) 0.078(4) Uani 1 1 d . . . . .
H33 H 1.2619 0.5764 0.4268 0.094 Uiso 1 1 calc R . . . .
C34 C 1.1969(10) 0.4761(9) 0.4637(5) 0.073(4) Uani 1 1 d . . . . .
H34 H 1.2580 0.4684 0.4970 0.088 Uiso 1 1 calc R . . . .
C35 C 1.1049(10) 0.4208(8) 0.4575(5) 0.072(4) Uani 1 1 d . . . . .
H35 H 1.1038 0.3752 0.4866 0.087 Uiso 1 1 calc R . . . .
C36 C 1.0159(8) 0.4318(7) 0.4095(5) 0.055(3) Uani 1 1 d . . . . .
H36 H 0.9542 0.3937 0.4046 0.066 Uiso 1 1 calc R . . . .
C37 C 0.7557(6) 0.4953(5) 0.3447(4) 0.0347(17) Uani 1 1 d . . . . .
C38 C 0.6796(6) 0.4408(5) 0.3130(4) 0.0355(16) Uani 1 1 d . . . . .
H38 H 0.7048 0.4120 0.2733 0.043 Uiso 1 1 calc R . . . .
C39 C 0.5672(7) 0.4291(5) 0.3400(4) 0.0369(18) Uani 1 1 d . . . . .
H39 H 0.5137 0.3935 0.3178 0.044 Uiso 1 1 calc R . . . .
C40 C 0.5333(6) 0.4682(5) 0.3980(4) 0.0383(18) Uani 1 1 d . . . . .
H40 H 0.4570 0.4574 0.4170 0.046 Uiso 1 1 calc R . . . .
C41 C 0.6059(7) 0.5234(5) 0.4310(4) 0.0404(18) Uani 1 1 d . . . . .
H41 H 0.5800 0.5502 0.4716 0.049 Uiso 1 1 calc R . . . .
C42 C 0.7181(7) 0.5385(5) 0.4026(4) 0.0363(17) Uani 1 1 d . . . . .
C44 C 0.7950(8) 0.6326(5) 0.4930(4) 0.0440(19) Uani 1 1 d . . . . .
C45 C 0.9137(10) 0.6777(7) 0.4917(6) 0.065(3) Uani 1 1 d . . . . .
H45A H 0.9795 0.6395 0.4907 0.098 Uiso 1 1 calc GR . . . .
H45B H 0.9202 0.7109 0.5332 0.098 Uiso 1 1 calc GR . . . .
H45C H 0.9172 0.7114 0.4504 0.098 Uiso 1 1 calc GR . . . .
C46 C 0.7928(9) 0.5718(7) 0.5501(5) 0.057(2) Uani 1 1 d . . . . .
H46A H 0.7157 0.5447 0.5502 0.086 Uiso 1 1 calc GR . . . .
H46B H 0.8051 0.5983 0.5947 0.086 Uiso 1 1 calc GR . . . .
H46C H 0.8563 0.5328 0.5425 0.086 Uiso 1 1 calc GR . . . .
C47 C 0.6947(11) 0.6929(7) 0.4962(7) 0.074(3) Uani 1 1 d . . . . .
H47A H 0.6911 0.7225 0.4525 0.111 Uiso 1 1 calc GR . . . .
H47B H 0.7090 0.7300 0.5345 0.111 Uiso 1 1 calc GR . . . .
H47C H 0.6191 0.6653 0.5037 0.111 Uiso 1 1 calc GR . . . .
F1A F 1.0479(5) 0.6376(4) 0.1371(3) 0.0651(16) Uani 1 1 d . U . . .
F1B F 1.2035(5) 0.5590(4) 0.1107(3) 0.0624(15) Uani 1 1 d . U . . .
F1C F 1.0186(6) 0.5292(5) 0.0738(4) 0.092(2) Uani 1 1 d . U . . .
F1D F 1.0718(6) 0.5148(4) 0.1872(3) 0.0710(17) Uani 1 1 d . U . . .
B1 B 1.0841(8) 0.5566(8) 0.1262(5) 0.055(3) Uani 1 1 d . . . . .
F2A F 1.0151(5) 0.7796(4) 0.3259(3) 0.0791(19) Uani 1 1 d D U . . .
F2B F 1.1561(12) 0.7110(7) 0.2769(7) 0.063(4) Uiso 0.466(19) 1 d D U P A 1
F2B' F 1.1985(15) 0.7403(10) 0.3036(10) 0.105(6) Uiso 0.534(19) 1 d D U P A 2
F2C F 1.0865(5) 0.8148(4) 0.2216(3) 0.0632(15) Uani 1 1 d D U . . .
F2D F 1.2155(10) 0.8230(8) 0.3091(6) 0.059(4) Uiso 0.466(19) 1 d D U P A 1
F2D' F 1.1625(12) 0.8658(8) 0.3151(7) 0.079(5) Uiso 0.534(19) 1 d D U P A 2
B2 B 1.1148(6) 0.7928(6) 0.2878(5) 0.056(3) Uani 1 1 d D . . . .

loop_
_atom_site_aniso_label
_atom_site_aniso_U_11
_atom_site_aniso_U_22
_atom_site_aniso_U_33
_atom_site_aniso_U_23
_atom_site_aniso_U_13
_atom_site_aniso_U_12
P1 0.0231(8) 0.0336(10) 0.0310(8) 0.0011(8) 0.0016(7) 0.0035(7)
P2 0.0277(9) 0.0381(11) 0.0360(10) 0.0090(9) 0.0027(7) 0.0051(7)
O23 0.026(3) 0.040(3) 0.048(3) -0.003(3) 0.004(2) 0.001(2)
O43 0.037(3) 0.052(4) 0.040(3) -0.006(3) 0.003(2) 0.001(3)
C1 0.023(4) 0.038(4) 0.036(4) 0.004(3) 0.002(3) 0.007(3)
C2 0.028(4) 0.039(5) 0.034(4) 0.002(4) -0.003(3) 0.003(3)
C11 0.024(3) 0.027(4) 0.032(3) 0.007(3) 0.007(3) 0.002(3)
C12 0.026(4) 0.039(5) 0.038(4) -0.001(4) 0.004(3) 0.006(3)
C13 0.027(4) 0.037(4) 0.037(4) 0.008(4) -0.005(3) 0.003(3)
C14 0.038(4) 0.038(5) 0.033(4) 0.002(3) -0.004(3) -0.002(3)
C15 0.031(4) 0.048(5) 0.035(4) -0.007(4) 0.003(3) 0.003(3)
C16 0.025(3) 0.039(4) 0.037(4) -0.002(3) 0.002(3) 0.005(3)
C17 0.033(4) 0.041(4) 0.028(3) 0.004(3) 0.001(3) 0.001(3)
C18 0.040(4) 0.043(5) 0.041(4) -0.007(4) -0.005(3) 0.004(4)
C19 0.055(5) 0.038(5) 0.053(5) -0.016(4) -0.003(4) 0.006(4)
C20 0.052(5) 0.048(5) 0.040(5) -0.007(4) 0.006(4) 0.015(4)
C21 0.031(4) 0.046(5) 0.042(4) 0.003(4) 0.006(3) 0.007(3)
C22 0.034(4) 0.034(4) 0.036(4) 0.001(3) 0.001(3) 0.007(3)
C24 0.025(4) 0.040(5) 0.052(5) 0.000(4) -0.003(3) 0.001(3)
C25 0.034(4) 0.053(6) 0.067(6) 0.015(5) 0.006(4) -0.004(4)
C26 0.040(5) 0.044(5) 0.056(5) 0.008(4) -0.008(3) 0.000(4)
C27 0.035(5) 0.046(6) 0.077(7) 0.001(5) -0.012(4) -0.001(4)
C31 0.031(4) 0.053(6) 0.045(4) 0.010(4) 0.002(3) 0.012(4)
C32 0.037(5) 0.075(7) 0.077(7) 0.018(6) -0.016(5) 0.007(5)
C33 0.047(6) 0.103(10) 0.085(8) 0.005(7) -0.038(6) 0.016(6)
C34 0.052(6) 0.124(11) 0.044(5) -0.003(6) -0.014(4) 0.036(7)
C35 0.058(6) 0.105(10) 0.053(6) 0.040(6) 0.009(5) 0.036(7)
C36 0.040(5) 0.075(7) 0.051(5) 0.029(5) 0.011(4) 0.016(4)
C37 0.026(3) 0.044(5) 0.034(4) 0.010(3) -0.003(3) 0.004(3)
C38 0.033(4) 0.033(4) 0.040(4) 0.006(4) -0.002(3) 0.002(3)
C39 0.035(4) 0.024(4) 0.051(5) 0.011(4) -0.003(3) 0.002(3)
C40 0.025(4) 0.039(5) 0.051(5) 0.006(4) 0.004(3) 0.004(3)
C41 0.035(4) 0.038(5) 0.048(4) 0.003(4) 0.004(3) 0.009(3)
C42 0.035(4) 0.036(4) 0.038(4) 0.008(3) -0.001(3) 0.005(3)
C44 0.043(5) 0.039(5) 0.050(5) -0.009(4) -0.004(4) 0.003(4)
C45 0.064(6) 0.065(7) 0.066(6) -0.013(6) 0.001(5) -0.016(5)
C46 0.061(6) 0.076(7) 0.035(4) -0.003(5) -0.002(4) -0.003(5)
C47 0.068(7) 0.069(7) 0.086(8) -0.014(6) 0.001(6) 0.021(6)
F1A 0.060(3) 0.066(4) 0.069(4) 0.024(3) 0.016(3) 0.014(3)
F1B 0.045(3) 0.074(4) 0.069(3) -0.006(3) 0.007(3) 0.003(3)
F1C 0.086(5) 0.077(5) 0.112(5) 0.004(4) -0.047(4) -0.008(4)
F1D 0.086(4) 0.063(4) 0.064(3) 0.026(3) 0.033(3) 0.015(3)
B1 0.026(5) 0.099(10) 0.040(5) 0.007(5) 0.010(4) 0.019(5)
F2A 0.062(4) 0.090(5) 0.086(4) -0.004(4) 0.018(3) -0.020(3)
F2C 0.065(3) 0.060(4) 0.064(3) 0.006(3) -0.023(3) -0.023(3)
B2 0.013(4) 0.068(7) 0.087(8) 0.031(6) -0.008(4) -0.007(4)

loop_
_atom_type_symbol
_atom_type_description
_atom_type_scat_dispersion_real
_atom_type_scat_dispersion_imag
_atom_type_scat_source
C C 0.0181 0.0091 'International Tables Vol C Tables 4.2.6.8 and 6.1.1.4'
H H 0.0000 0.0000 'International Tables Vol C Tables 4.2.6.8 and 6.1.1.4'
B B 0.0090 0.0039 'International Tables Vol C Tables 4.2.6.8 and 6.1.1.4'
F F 0.0727 0.0534 'International Tables Vol C Tables 4.2.6.8 and 6.1.1.4'
O O 0.0492 0.0322 'International Tables Vol C Tables 4.2.6.8 and 6.1.1.4'
P P 0.2955 0.4335 'International Tables Vol C Tables 4.2.6.8 and 6.1.1.4'

loop_
_geom_angle_atom_site_label_1
_geom_angle_atom_site_label_2
_geom_angle_atom_site_label_3
_geom_angle
C1 P1 H1 110(4)
C11 P1 H1 115(3)
C11 P1 C1 110.9(4)
C17 P1 H1 97(3)
C17 P1 C1 111.4(4)
C17 P1 C11 111.9(3)
C2 P2 H2 103(3)
C31 P2 H2 114(3)
C31 P2 C2 110.4(4)
C37 P2 H2 106(3)
C37 P2 C2 110.0(4)
C37 P2 C31 113.3(4)
C22 O23 C24 127.2(6)
C42 O43 C44 124.7(6)
P1 C1 H1A 113(5)
P1 C1 H1B 107(4)
H1A C1 H1B 108(6)
C2 C1 P1 109.1(5)
C2 C1 H1A 110(4)
C2 C1 H1B 109(4)
P2 C2 H2A 113(4)
P2 C2 H2B 108(4)
C1 C2 P2 107.8(6)
C1 C2 H2A 113(4)
C1 C2 H2B 114(4)
H2A C2 H2B 101(6)
C12 C11 P1 119.9(5)
C16 C11 P1 120.5(5)
C16 C11 C12 119.6(6)
C11 C12 H12 119.5
C13 C12 C11 120.9(7)
C13 C12 H12 119.5
C12 C13 H13 120.3
C12 C13 C14 119.3(7)
C14 C13 H13 120.3
C13 C14 H14 120.1
C15 C14 C13 119.7(7)
C15 C14 H14 120.1
C14 C15 H15 119.6
C16 C15 C14 120.9(7)
C16 C15 H15 119.6
C11 C16 H16 120.2
C15 C16 C11 119.6(7)
C15 C16 H16 120.2
C18 C17 P1 121.8(6)
C18 C17 C22 121.0(7)
C22 C17 P1 117.2(6)
C17 C18 H18 120.1
C19 C18 C17 119.9(8)
C19 C18 H18 120.1
C18 C19 H19 120.4
C18 C19 C20 119.3(8)
C20 C19 H19 120.4
C19 C20 H20 119.1
C19 C20 C21 121.7(7)
C21 C20 H20 119.1
C20 C21 H21 120.3
C22 C21 C20 119.4(8)
C22 C21 H21 120.3
O23 C22 C17 113.0(6)
O23 C22 C21 128.2(7)
C21 C22 C17 118.8(7)
O23 C24 C25 110.9(7)
O23 C24 C26 109.5(7)
O23 C24 C27 100.3(6)
C25 C24 C26 113.4(7)
C27 C24 C25 111.3(8)
C27 C24 C26 110.7(7)
C24 C25 H25A 109.5
C24 C25 H25B 109.5
C24 C25 H25C 109.5
H25A C25 H25B 109.5
H25A C25 H25C 109.5
H25B C25 H25C 109.5
C24 C26 H26A 109.5
C24 C26 H26B 109.5
C24 C26 H26C 109.5
H26A C26 H26B 109.5
H26A C26 H26C 109.5
H26B C26 H26C 109.5
C24 C27 H27A 109.5
C24 C27 H27B 109.5
C24 C27 H27C 109.5
H27A C27 H27B 109.5
H27A C27 H27C 109.5
H27B C27 H27C 109.5
C32 C31 P2 120.2(7)
C32 C31 C36 121.2(8)
C36 C31 P2 118.6(7)
C31 C32 H32 120.9
C31 C32 C33 118.3(11)
C33 C32 H32 120.9
C32 C33 H33 119.3
C34 C33 C32 121.5(12)
C34 C33 H33 119.3
C33 C34 H34 120.2
C33 C34 C35 119.6(9)
C35 C34 H34 120.2
C34 C35 H35 119.8
C36 C35 C34 120.4(10)
C36 C35 H35 119.8
C31 C36 C35 119.0(11)
C31 C36 H36 120.5
C35 C36 H36 120.5
C38 C37 P2 120.0(6)
C38 C37 C42 120.4(7)
C42 C37 P2 119.6(6)
C37 C38 H38 120.3
C39 C38 C37 119.4(8)
C39 C38 H38 120.3
C38 C39 H39 120.0
C40 C39 C38 120.0(8)
C40 C39 H39 120.0
C39 C40 H40 118.7
C39 C40 C41 122.5(7)
C41 C40 H40 118.7
C40 C41 H41 121.0
C40 C41 C42 118.1(8)
C42 C41 H41 121.0
O43 C42 C37 113.7(7)
O43 C42 C41 126.8(7)
C37 C42 C41 119.5(7)
O43 C44 C45 100.6(7)
O43 C44 C46 110.2(7)
O43 C44 C47 111.2(8)
C46 C44 C45 111.2(8)
C46 C44 C47 114.3(9)
C47 C44 C45 108.4(8)
C44 C45 H45A 109.5
C44 C45 H45B 109.5
C44 C45 H45C 109.5
H45A C45 H45B 109.5
H45A C45 H45C 109.5
H45B C45 H45C 109.5
C44 C46 H46A 109.5
C44 C46 H46B 109.5
C44 C46 H46C 109.5
H46A C46 H46B 109.5
H46A C46 H46C 109.5
H46B C46 H46C 109.5
C44 C47 H47A 109.5
C44 C47 H47B 109.5
C44 C47 H47C 109.5
H47A C47 H47B 109.5
H47A C47 H47C 109.5
H47B C47 H47C 109.5
F1B B1 F1A 106.4(9)
F1B B1 F1D 107.4(8)
F1C B1 F1A 106.3(8)
F1C B1 F1B 112.5(8)
F1C B1 F1D 114.6(10)
F1D B1 F1A 109.3(8)
F2A B2 F2B 100.6(8)
F2A B2 F2C 111.0(6)
F2A B2 F2D' 104.3(9)
F2B' B2 F2A 110.6(10)
F2B' B2 F2C 124.1(11)
F2B' B2 F2D' 102.6(11)
F2C B2 F2B 101.2(9)
F2C B2 F2D' 101.5(8)
F2D B2 F2A 127.3(10)
F2D B2 F2B 97.7(9)
F2D B2 F2C 113.1(8)

loop_
_geom_bond_atom_site_label_1
_geom_bond_atom_site_label_2
_geom_bond_distance
P1 H1 1.31(8)
P1 C1 1.822(8)
P1 C11 1.794(7)
P1 C17 1.769(8)
P2 H2 1.15(6)
P2 C2 1.801(8)
P2 C31 1.787(8)
P2 C37 1.785(7)
O23 C22 1.355(9)
O23 C24 1.487(9)
O43 C42 1.361(10)
O43 C44 1.471(10)
C1 H1A 1.04(9)
C1 H1B 1.05(7)
C1 C2 1.526(10)
C2 H2A 0.91(7)
C2 H2B 0.94(8)
C11 C12 1.391(10)
C11 C16 1.386(11)
C12 H12 0.9500
C12 C13 1.369(11)
C13 H13 0.9500
C13 C14 1.395(11)
C14 H14 0.9500
C14 C15 1.383(12)
C15 H15 0.9500
C15 C16 1.372(11)
C16 H16 0.9500
C17 C18 1.393(11)
C17 C22 1.416(11)
C18 H18 0.9500
C18 C19 1.385(12)
C19 H19 0.9500
C19 C20 1.388(14)
C20 H20 0.9500
C20 C21 1.400(13)
C21 H21 0.9500
C21 C22 1.389(11)
C24 C25 1.511(12)
C24 C26 1.519(12)
C24 C27 1.507(13)
C25 H25A 0.9800
C25 H25B 0.9800
C25 H25C 0.9800
C26 H26A 0.9800
C26 H26B 0.9800
C26 H26C 0.9800
C27 H27A 0.9800
C27 H27B 0.9800
C27 H27C 0.9800
C31 C32 1.370(14)
C31 C36 1.372(13)
C32 H32 0.9500
C32 C33 1.408(13)
C33 H33 0.9500
C33 C34 1.325(18)
C34 H34 0.9500
C34 C35 1.396(19)
C35 H35 0.9500
C35 C36 1.377(15)
C36 H36 0.9500
C37 C38 1.396(11)
C37 C42 1.399(11)
C38 H38 0.9500
C38 C39 1.381(11)
C39 H39 0.9500
C39 C40 1.354(12)
C40 H40 0.9500
C40 C41 1.392(12)
C41 H41 0.9500
C41 C42 1.399(11)
C44 C45 1.537(13)
C44 C46 1.503(14)
C44 C47 1.519(14)
C45 H45A 0.9800
C45 H45B 0.9800
C45 H45C 0.9800
C46 H46A 0.9800
C46 H46B 0.9800
C46 H46C 0.9800
C47 H47A 0.9800
C47 H47B 0.9800
C47 H47C 0.9800
F1A B1 1.436(15)
F1B B1 1.376(11)
F1C B1 1.335(13)
F1D B1 1.378(12)
F2A B2 1.361(10)
F2B B2 1.468(13)
F2B' B2 1.328(15)
F2C B2 1.367(10)
F2D B2 1.308(12)
F2D' B2 1.440(14)

loop_
_geom_torsion_atom_site_label_1
_geom_torsion_atom_site_label_2
_geom_torsion_atom_site_label_3
_geom_torsion_atom_site_label_4
_geom_torsion
P1 C1 C2 P2 170.5(4)
P1 C11 C12 C13 178.3(6)
P1 C11 C16 C15 -177.9(6)
P1 C17 C18 C19 179.2(7)
P1 C17 C22 O23 2.1(9)
P1 C17 C22 C21 -179.6(6)
P2 C31 C32 C33 178.9(9)
P2 C31 C36 C35 -178.0(8)
P2 C37 C38 C39 -177.7(6)
P2 C37 C42 O43 0.9(9)
P2 C37 C42 C41 -179.6(6)
C1 P1 C11 C12 139.7(6)
C1 P1 C11 C16 -41.4(7)
C1 P1 C17 C18 121.4(7)
C1 P1 C17 C22 -58.9(7)
C2 P2 C31 C32 -10.9(9)
C2 P2 C31 C36 168.9(7)
C2 P2 C37 C38 111.4(6)
C2 P2 C37 C42 -65.5(7)
C11 P1 C1 C2 160.8(5)
C11 P1 C17 C18 -113.9(7)
C11 P1 C17 C22 65.8(7)
C11 C12 C13 C14 0.4(11)
C12 C11 C16 C15 1.0(11)
C12 C13 C14 C15 -0.4(12)
C13 C14 C15 C16 0.8(12)
C14 C15 C16 C11 -1.0(12)
C16 C11 C12 C13 -0.6(11)
C17 P1 C1 C2 -73.9(6)
C17 P1 C11 C12 14.7(7)
C17 P1 C11 C16 -166.4(6)
C17 C18 C19 C20 0.4(13)
C18 C17 C22 O23 -178.1(7)
C18 C17 C22 C21 0.2(11)
C18 C19 C20 C21 -0.1(14)
C19 C20 C21 C22 -0.2(13)
C20 C21 C22 O23 178.2(7)
C20 C21 C22 C17 0.2(11)
C22 O23 C24 C25 -72.7(9)
C22 O23 C24 C26 53.2(10)
C22 O23 C24 C27 169.7(7)
C22 C17 C18 C19 -0.5(12)
C24 O23 C22 C17 -162.9(7)
C24 O23 C22 C21 19.0(12)
C31 P2 C2 C1 167.2(5)
C31 P2 C37 C38 -124.5(6)
C31 P2 C37 C42 58.6(7)
C31 C32 C33 C34 -0.6(18)
C32 C31 C36 C35 1.8(15)
C32 C33 C34 C35 1.1(18)
C33 C34 C35 C36 -0.2(17)
C34 C35 C36 C31 -1.3(16)
C36 C31 C32 C33 -0.9(16)
C37 P2 C2 C1 -67.0(6)
C37 P2 C31 C32 -134.8(8)
C37 P2 C31 C36 45.0(9)
C37 C38 C39 C40 -2.3(11)
C38 C37 C42 O43 -176.0(7)
C38 C37 C42 C41 3.5(11)
C38 C39 C40 C41 2.9(12)
C39 C40 C41 C42 -0.2(12)
C40 C41 C42 O43 176.4(7)
C40 C41 C42 C37 -3.0(11)
C42 O43 C44 C45 173.4(7)
C42 O43 C44 C46 56.0(10)
C42 O43 C44 C47 -71.9(11)
C42 C37 C38 C39 -0.8(11)
C44 O43 C42 C37 -165.1(7)
C44 O43 C42 C41 15.5(12)
